data_7249038
loop_
_publ_author_name
'Yu, Yi-Qi'
'Sun, Shang-Bin'
'Deng, Wen-Hao'
'Li, Jian'
'Lu, Zhi-Yi'
'He, Jia-Hui'
'Wang, Long-Sheng'
'Meng, Xiang-Gao'

_publ_section_title
;
 Synthesis, structures and luminescence of several coordination complexes
 based on \b-octamolybdate and Ag/Cu phosphine units
;
_journal_issue 32
_journal_name_full CrystEngComm
_journal_page_first 4329
_journal_page_last 4338
_journal_paper_doi 10.1039/D4CE00496E
_journal_volume 26
_journal_year 2024
_chemical_formula_moiety 'C72 H60 Cu2 Mo8 O26 P4, 2(C40 H36 Cu N2 P2), 2(C2 H3 N)'
_chemical_formula_sum 'C156 H138 Cu4 Mo8 N6 O26 P8'
_chemical_formula_weight 3782.16
_space_group_crystal_system triclinic
_space_group_IT_number 2
_space_group_name_Hall '-P 1'
_space_group_name_H-M_alt 'P -1'
_atom_sites_solution_hydrogens geom
_atom_sites_solution_primary dual
_audit_creation_date 2024-05-15
_audit_creation_method
;
Olex2 1.5
(compiled 2021.12.09 svn.r5202d8cf for OlexSys, GUI svn.r6439)
;
_audit_update_record
;
2024-05-16 deposited with the CCDC.	2024-07-03 downloaded from the CCDC.
;
_cell_angle_alpha 81.001(2)
_cell_angle_beta 78.9540(10)
_cell_angle_gamma 88.4190(10)
_cell_formula_units_Z 1
_cell_length_a 15.9275(6)
_cell_length_b 16.1794(6)
_cell_length_c 19.0604(8)
_cell_measurement_reflns_used 9889
_cell_measurement_temperature 200.00
_cell_measurement_theta_max 62.566
_cell_measurement_theta_min 2.928
_cell_volume 4761.5(3)
_computing_cell_refinement 'SAINT V8.40B (?, 2016)'
_computing_data_collection 'SAINT V8.40B (?, 2016)'
_computing_data_reduction 'SAINT V8.40B (?, 2016)'
_computing_molecular_graphics 'Olex2 1.5 (Dolomanov et al., 2009)'
_computing_publication_material 'Olex2 1.5 (Dolomanov et al., 2009)'
_computing_structure_refinement 'SHELXL 2014/7 (Sheldrick, 2015)'
_computing_structure_solution 'SHELXT 2014/5 (Sheldrick, 2014)'
_diffrn_ambient_temperature 200.00
_diffrn_measured_fraction_theta_full 0.992
_diffrn_measured_fraction_theta_max 0.993
_diffrn_measurement_device_type 'CCD area detector'
_diffrn_measurement_method 'phi and omega scans'
_diffrn_radiation_monochromator graphite
_diffrn_radiation_type MoK\a
_diffrn_radiation_wavelength 0.71073
_diffrn_reflns_av_R_equivalents 0.0774
_diffrn_reflns_av_unetI/netI 0.0593
_diffrn_reflns_Laue_measured_fraction_full 0.992
_diffrn_reflns_Laue_measured_fraction_max 0.993
_diffrn_reflns_limit_h_max 19
_diffrn_reflns_limit_h_min -19
_diffrn_reflns_limit_k_max 20
_diffrn_reflns_limit_k_min -20
_diffrn_reflns_limit_l_max 23
_diffrn_reflns_limit_l_min -23
_diffrn_reflns_number 106468
_diffrn_reflns_point_group_measured_fraction_full 0.992
_diffrn_reflns_point_group_measured_fraction_max 0.993
_diffrn_reflns_theta_full 25.242
_diffrn_reflns_theta_max 26.371
_diffrn_reflns_theta_min 1.820
_diffrn_source_current 3.57
_diffrn_source_power 0.24972149999999999
_diffrn_source_voltage 69.95
_exptl_absorpt_coefficient_mu 1.068
_exptl_absorpt_correction_T_max 0.776
_exptl_absorpt_correction_T_min 0.713
_exptl_absorpt_correction_type multi-scan
_exptl_absorpt_process_details 'blessing, Acta Cryst. 1995(A51) 33-38'
_exptl_crystal_colour 'clear reddish red'
_exptl_crystal_colour_lustre clear
_exptl_crystal_colour_modifier reddish
_exptl_crystal_colour_primary red
_exptl_crystal_density_diffrn 1.319
_exptl_crystal_description block
_exptl_crystal_F_000 1896
_exptl_crystal_size_max 0.34
_exptl_crystal_size_mid 0.28
_exptl_crystal_size_min 0.25
_refine_diff_density_max 0.759
_refine_diff_density_min -1.109
_refine_diff_density_rms 0.095
_refine_ls_extinction_coef 0.0020(4)
_refine_ls_extinction_expression Fc^*^=kFc[1+0.001xFc^2^\l^3^/sin(2\q)]^-1/4^
_refine_ls_extinction_method 'SHELXL-2014/7 (Sheldrick 2014'
_refine_ls_goodness_of_fit_ref 1.122
_refine_ls_hydrogen_treatment constr
_refine_ls_matrix_type full
_refine_ls_number_parameters 941
_refine_ls_number_reflns 19329
_refine_ls_number_restraints 81
_refine_ls_restrained_S_all 1.127
_refine_ls_R_factor_all 0.0665
_refine_ls_R_factor_gt 0.0483
_refine_ls_shift/su_max 0.001
_refine_ls_shift/su_mean 0.000
_refine_ls_structure_factor_coef Fsqd
_refine_ls_weighting_details 'w=1/[\s^2^(Fo^2^)+(0.0827P)^2^+0.7033P] where P=(Fo^2^+2Fc^2^)/3'
_refine_ls_weighting_scheme calc
_refine_ls_wR_factor_gt 0.1467
_refine_ls_wR_factor_ref 0.1563
_reflns_Friedel_coverage 0.000
_reflns_number_gt 13732
_reflns_number_total 19329
_reflns_threshold_expression 'I > 2\s(I)'
_cod_data_source_file d4ce00496e2.cif
_cod_data_source_block l
_cod_depositor_comments 'Adding full bibliography for 7249036--7249039.cif.'
_cod_database_code 7249038
_shelx_shelxl_version_number 2014/7
_shelx_space_group_comment
;
The symmetry employed for this shelxl refinement is uniquely defined
by the following loop, which should always be used as a source of
symmetry information in preference to the above space-group names.
They are only intended as comments.
;
_shelx_estimated_absorpt_t_max 0.776
_shelx_estimated_absorpt_t_min 0.713
_olex2_refinement_description
;
1. Rigid bond restraints
 C211, C212, C213, C214, C215, C216
 with sigma for 1-2 distances of 0.01 and sigma for 1-3 distances of 0.01
 N1S, C1S, C2S
 with sigma for 1-2 distances of 0.01 and sigma for 1-3 distances of 0.01
2. Uiso/Uaniso restraints and constraints
C211 \\sim C212 \\sim C213 \\sim C214 \\sim C215 \\sim C216: within 2A with
sigma of 0.04 and sigma for terminal atoms of 0.08 within 2A
N1S \\sim C1S \\sim C2S: within 2A with sigma of 0.01 and sigma for terminal
atoms of 0.02 within 2A
Uanis(N1S) \\sim Ueq, Uanis(C1S) \\sim Ueq, Uanis(C2S) \\sim Ueq: with sigma of
0.01 and sigma for terminal atoms of 0.02
3.a Aromatic/amide H refined with riding coordinates:
 C112(H112), C113(H113), C114(H114), C115(H115), C116(H116), C122(H122),
 C123(H123), C124(H124), C125(H125), C126(H126), C132(H132), C133(H133),
 C134(H134), C135(H135), C136(H136), C212(H212), C213(H213), C214(H214),
 C215(H215), C216(H216), C222(H222), C223(H223), C224(H224), C225(H225),
 C226(H226), C232(H232), C233(H233), C234(H234), C235(H235), C236(H236),
 C312(H312), C313(H313), C314(H314), C315(H315), C316(H316), C322(H322),
 C323(H323), C324(H324), C325(H325), C326(H326), C332(H332), C333(H333),
 C334(H334), C335(H335), C336(H336), C412(H412), C413(H413), C414(H414),
 C415(H415), C416(H416), C422(H422), C423(H423), C424(H424), C425(H425),
 C426(H426), C432(H432), C433(H433), C434(H434), C435(H435), C436(H436)
3.b Idealised Me refined as rotating group:
 C2(H2A,H2B,H2C), C4(H4A,H4B,H4C), C2S(H2SA,H2SB,H2SC)
;
_smtbx_masks_void_probe_radius 1.2
_smtbx_masks_void_truncation_radius 1.2
_olex2_submission_special_instructions 'No special instructions were received'

loop_
_space_group_symop_operation_xyz
'x, y, z'
'-x, -y, -z'

loop_
_atom_site_label
_atom_site_type_symbol
_atom_site_fract_x
_atom_site_fract_y
_atom_site_fract_z
_atom_site_U_iso_or_equiv
_atom_site_adp_type
_atom_site_occupancy
_atom_site_site_symmetry_order
_atom_site_calc_flag
_atom_site_refinement_flags_posn
_atom_site_refinement_flags_adp
_atom_site_refinement_flags_occupancy
_atom_site_disorder_assembly
_atom_site_disorder_group
Mo1 Mo 0.46912(2) 0.66801(2) 0.44278(2) 0.03166(11) Uani 1 1 d . . . . .
Mo2 Mo 0.67470(2) 0.63870(2) 0.39087(2) 0.03665(12) Uani 1 1 d . . . . .
Mo3 Mo 0.62625(2) 0.44410(2) 0.39237(2) 0.03055(11) Uani 1 1 d . . . . .
Mo4 Mo 0.42654(2) 0.47572(2) 0.44318(2) 0.02870(11) Uani 1 1 d . . . . .
O1 O 0.41265(19) 0.74681(19) 0.48277(17) 0.0450(8) Uani 1 1 d . . . . .
O2 O 0.4525(2) 0.6848(2) 0.35657(17) 0.0518(8) Uani 1 1 d . . . . .
O3 O 0.6609(2) 0.6592(2) 0.30334(18) 0.0567(9) Uani 1 1 d . . . . .
O4 O 0.7652(2) 0.6920(2) 0.3927(2) 0.0589(10) Uani 1 1 d . . . . .
O5 O 0.6082(2) 0.4680(2) 0.30634(16) 0.0486(8) Uani 1 1 d . . . . .
O6 O 0.68684(19) 0.35386(18) 0.39247(17) 0.0457(8) Uani 1 1 d . . . . .
O7 O 0.4110(2) 0.4960(2) 0.35667(16) 0.0476(8) Uani 1 1 d . . . . .
O8 O 0.34247(18) 0.41036(18) 0.48914(17) 0.0412(7) Uani 1 1 d . . . . .
O9 O 0.58223(18) 0.70552(18) 0.43205(16) 0.0406(7) Uani 1 1 d . . . . .
O10 O 0.38403(17) 0.57619(17) 0.48110(16) 0.0361(7) Uani 1 1 d . . . . .
O11 O 0.70938(17) 0.52417(19) 0.39273(17) 0.0424(8) Uani 1 1 d . . . . .
O12 O 0.51434(18) 0.39088(17) 0.43857(15) 0.0351(7) Uani 1 1 d . . . . .
O13 O 0.54093(17) 0.54668(17) 0.43436(15) 0.0339(7) Uani 1 1 d . . . . .
Cu1 Cu 0.31546(4) 0.77295(4) 0.56621(4) 0.05709(19) Uani 1 1 d . . . . .
P1 P 0.35386(7) 0.84083(7) 0.64906(6) 0.0352(3) Uani 1 1 d . . . . .
P2 P 0.20065(7) 0.80820(7) 0.51575(7) 0.0392(3) Uani 1 1 d . . . . .
C111 C 0.4613(3) 0.8207(3) 0.6689(3) 0.0403(11) Uani 1 1 d . . . . .
C112 C 0.4871(3) 0.8460(3) 0.7274(3) 0.0515(13) Uani 1 1 d . . . . .
H112 H 0.4490 0.8764 0.7587 0.062 Uiso 1 1 calc R U . . .
C113 C 0.5694(3) 0.8268(4) 0.7402(3) 0.0621(15) Uani 1 1 d . . . . .
H113 H 0.5876 0.8440 0.7803 0.075 Uiso 1 1 calc R U . . .
C114 C 0.6238(3) 0.7828(4) 0.6947(3) 0.0653(17) Uani 1 1 d . . . . .
H114 H 0.6799 0.7700 0.7032 0.078 Uiso 1 1 calc R U . . .
C115 C 0.5980(3) 0.7572(3) 0.6370(3) 0.0611(15) Uani 1 1 d . . . . .
H115 H 0.6359 0.7267 0.6058 0.073 Uiso 1 1 calc R U . . .
C116 C 0.5168(3) 0.7761(3) 0.6246(3) 0.0481(12) Uani 1 1 d . . . . .
H116 H 0.4988 0.7578 0.5848 0.058 Uiso 1 1 calc R U . . .
C121 C 0.3506(3) 0.9539(3) 0.6209(2) 0.0387(10) Uani 1 1 d . . . . .
C122 C 0.4233(3) 0.9998(3) 0.5892(3) 0.0471(12) Uani 1 1 d . . . . .
H122 H 0.4778 0.9743 0.5885 0.056 Uiso 1 1 calc R U . . .
C123 C 0.4178(4) 1.0821(3) 0.5585(3) 0.0622(15) Uani 1 1 d . . . . .
H123 H 0.4684 1.1128 0.5362 0.075 Uiso 1 1 calc R U . . .
C124 C 0.3375(4) 1.1209(3) 0.5601(3) 0.0584(14) Uani 1 1 d . . . . .
H124 H 0.3329 1.1773 0.5382 0.070 Uiso 1 1 calc R U . . .
C125 C 0.2678(3) 1.0763(3) 0.5932(3) 0.0581(14) Uani 1 1 d . . . . .
H125 H 0.2137 1.1032 0.5960 0.070 Uiso 1 1 calc R U . . .
C126 C 0.2701(3) 0.9931(3) 0.6237(3) 0.0522(13) Uani 1 1 d . . . . .
H126 H 0.2189 0.9632 0.6459 0.063 Uiso 1 1 calc R U . . .
C131 C 0.2837(3) 0.8188(3) 0.7381(2) 0.0408(11) Uani 1 1 d . . . . .
C132 C 0.2474(3) 0.7387(3) 0.7571(3) 0.0532(13) Uani 1 1 d . . . . .
H132 H 0.2603 0.6986 0.7252 0.064 Uiso 1 1 calc R U . . .
C133 C 0.1922(3) 0.7183(4) 0.8233(3) 0.0645(16) Uani 1 1 d . . . . .
H133 H 0.1674 0.6640 0.8364 0.077 Uiso 1 1 calc R U . . .
C134 C 0.1738(3) 0.7742(4) 0.8685(3) 0.0652(16) Uani 1 1 d . . . . .
H134 H 0.1362 0.7591 0.9136 0.078 Uiso 1 1 calc R U . . .
C135 C 0.2091(4) 0.8553(4) 0.8504(3) 0.0747(18) Uani 1 1 d . . . . .
H135 H 0.1954 0.8950 0.8827 0.090 Uiso 1 1 calc R U . . .
C136 C 0.2646(3) 0.8763(4) 0.7842(3) 0.0576(14) Uani 1 1 d . . . . .
H136 H 0.2893 0.9307 0.7711 0.069 Uiso 1 1 calc R U . . .
C211 C 0.2248(3) 0.8815(3) 0.4330(3) 0.0548(13) Uani 1 1 d . U . . .
C212 C 0.1857(3) 0.8808(4) 0.3741(3) 0.0589(13) Uani 1 1 d . U . . .
H212 H 0.1451 0.8387 0.3743 0.071 Uiso 1 1 calc R U . . .
C213 C 0.2076(5) 0.9440(5) 0.3143(4) 0.092(2) Uani 1 1 d . U . . .
H213 H 0.1795 0.9452 0.2744 0.111 Uiso 1 1 calc R U . . .
C214 C 0.2663(6) 1.0024(6) 0.3112(5) 0.138(4) Uani 1 1 d . U . . .
H214 H 0.2848 1.0404 0.2679 0.166 Uiso 1 1 calc R U . . .
C215 C 0.2991(7) 1.0061(6) 0.3719(5) 0.153(4) Uani 1 1 d . U . . .
H215 H 0.3344 1.0523 0.3726 0.183 Uiso 1 1 calc R U . . .
C216 C 0.2828(5) 0.9455(4) 0.4318(4) 0.096(2) Uani 1 1 d . U . . .
H216 H 0.3103 0.9470 0.4716 0.116 Uiso 1 1 calc R U . . .
C221 C 0.1195(3) 0.8630(3) 0.5732(3) 0.0459(12) Uani 1 1 d . . . . .
C222 C 0.0998(3) 0.8294(4) 0.6457(3) 0.0590(14) Uani 1 1 d . . . . .
H222 H 0.1219 0.7761 0.6618 0.071 Uiso 1 1 calc R U . . .
C223 C 0.0488(4) 0.8721(5) 0.6949(4) 0.0759(19) Uani 1 1 d . . . . .
H223 H 0.0377 0.8495 0.7449 0.091 Uiso 1 1 calc R U . . .
C224 C 0.0140(4) 0.9477(6) 0.6712(5) 0.098(3) Uani 1 1 d . . . . .
H224 H -0.0236 0.9764 0.7043 0.118 Uiso 1 1 calc R U . . .
C225 C 0.0342(4) 0.9816(5) 0.5984(4) 0.092(2) Uani 1 1 d . . . . .
H225 H 0.0120 1.0348 0.5821 0.110 Uiso 1 1 calc R U . . .
C226 C 0.0853(4) 0.9394(4) 0.5504(3) 0.0671(16) Uani 1 1 d . . . . .
H226 H 0.0976 0.9628 0.5006 0.081 Uiso 1 1 calc R U . . .
C231 C 0.1460(3) 0.7212(3) 0.4938(3) 0.0451(11) Uani 1 1 d . . . . .
C232 C 0.1941(4) 0.6503(3) 0.4824(3) 0.0608(14) Uani 1 1 d . . . . .
H232 H 0.2521 0.6480 0.4883 0.073 Uiso 1 1 calc R U . . .
C233 C 0.1574(4) 0.5814(4) 0.4621(4) 0.0732(17) Uani 1 1 d . . . . .
H233 H 0.1911 0.5335 0.4530 0.088 Uiso 1 1 calc R U . . .
C234 C 0.0759(5) 0.5833(4) 0.4558(4) 0.084(2) Uani 1 1 d . . . . .
H234 H 0.0515 0.5366 0.4424 0.101 Uiso 1 1 calc R U . . .
C235 C 0.0252(4) 0.6541(5) 0.4686(4) 0.089(2) Uani 1 1 d . . . . .
H235 H -0.0331 0.6548 0.4638 0.107 Uiso 1 1 calc R U . . .
C236 C 0.0599(3) 0.7225(4) 0.4884(3) 0.0616(15) Uani 1 1 d . . . . .
H236 H 0.0255 0.7698 0.4981 0.074 Uiso 1 1 calc R U . . .
Cu2 Cu 0.24485(4) 0.47095(5) 0.16770(4) 0.0654(2) Uani 1 1 d . . . . .
P3 P 0.14258(7) 0.37504(9) 0.22437(7) 0.0440(3) Uani 1 1 d . . . . .
P4 P 0.25397(8) 0.53580(9) 0.05144(7) 0.0503(3) Uani 1 1 d . . . . .
N1 N 0.2461(3) 0.5660(3) 0.2257(3) 0.0618(12) Uani 1 1 d . . . . .
N2 N 0.3599(3) 0.4198(3) 0.1841(2) 0.0562(11) Uani 1 1 d . . . . .
C1 C 0.2554(4) 0.6181(5) 0.2550(4) 0.0779(19) Uani 1 1 d . . . . .
C2 C 0.2653(6) 0.6936(6) 0.2917(5) 0.134(3) Uani 1 1 d . . . . .
H2A H 0.2575 0.7451 0.2591 0.201 Uiso 1 1 calc R U . . .
H2B H 0.3226 0.6934 0.3035 0.201 Uiso 1 1 calc R U . . .
H2C H 0.2222 0.6908 0.3363 0.201 Uiso 1 1 calc R U . . .
C3 C 0.4249(3) 0.4030(3) 0.1948(3) 0.0535(13) Uani 1 1 d . . . . .
C4 C 0.5127(3) 0.3833(4) 0.2065(3) 0.0683(17) Uani 1 1 d . . . . .
H4A H 0.5506 0.3805 0.1599 0.102 Uiso 1 1 calc R U . . .
H4B H 0.5129 0.3292 0.2379 0.102 Uiso 1 1 calc R U . . .
H4C H 0.5330 0.4270 0.2295 0.102 Uiso 1 1 calc R U . . .
C311 C 0.0320(3) 0.4138(3) 0.2389(2) 0.0435(11) Uani 1 1 d . . . . .
C312 C 0.0059(3) 0.4673(3) 0.1829(3) 0.0534(13) Uani 1 1 d . . . . .
H312 H 0.0449 0.4833 0.1387 0.064 Uiso 1 1 calc R U . . .
C313 C -0.0765(3) 0.4972(3) 0.1913(3) 0.0561(14) Uani 1 1 d . . . . .
H313 H -0.0949 0.5313 0.1519 0.067 Uiso 1 1 calc R U . . .
C314 C -0.1327(3) 0.4783(4) 0.2561(3) 0.0575(14) Uani 1 1 d . . . . .
H314 H -0.1888 0.5011 0.2621 0.069 Uiso 1 1 calc R U . . .
C315 C -0.1069(3) 0.4270(4) 0.3111(3) 0.0598(15) Uani 1 1 d . . . . .
H315 H -0.1456 0.4135 0.3558 0.072 Uiso 1 1 calc R U . . .
C316 C -0.0246(3) 0.3935(3) 0.3032(3) 0.0541(13) Uani 1 1 d . . . . .
H316 H -0.0077 0.3568 0.3420 0.065 Uiso 1 1 calc R U . . .
C321 C 0.1411(3) 0.2861(3) 0.1767(2) 0.0464(12) Uani 1 1 d . . . . .
C322 C 0.0716(3) 0.2621(4) 0.1517(3) 0.0582(14) Uani 1 1 d . . . . .
H322 H 0.0192 0.2916 0.1608 0.070 Uiso 1 1 calc R U . . .
C323 C 0.0768(5) 0.1955(4) 0.1136(3) 0.0790(18) Uani 1 1 d . . . . .
H323 H 0.0297 0.1809 0.0940 0.095 Uiso 1 1 calc R U . . .
C324 C 0.1542(5) 0.1498(4) 0.1045(3) 0.085(2) Uani 1 1 d . . . . .
H324 H 0.1579 0.1020 0.0808 0.102 Uiso 1 1 calc R U . . .
C325 C 0.2233(5) 0.1730(5) 0.1290(3) 0.082(2) Uani 1 1 d . . . . .
H325 H 0.2750 0.1420 0.1230 0.098 Uiso 1 1 calc R U . . .
C326 C 0.2164(4) 0.2425(4) 0.1628(3) 0.0646(15) Uani 1 1 d . . . . .
H326 H 0.2656 0.2613 0.1771 0.078 Uiso 1 1 calc R U . . .
C331 C 0.1545(3) 0.3244(3) 0.3149(2) 0.0441(12) Uani 1 1 d . . . . .
C332 C 0.1324(3) 0.2410(3) 0.3403(3) 0.0535(13) Uani 1 1 d . . . . .
H332 H 0.1113 0.2082 0.3102 0.064 Uiso 1 1 calc R U . . .
C333 C 0.1413(3) 0.2057(4) 0.4098(3) 0.0549(14) Uani 1 1 d . . . . .
H333 H 0.1266 0.1487 0.4271 0.066 Uiso 1 1 calc R U . . .
C334 C 0.1715(3) 0.2537(4) 0.4539(3) 0.0573(14) Uani 1 1 d . . . . .
H334 H 0.1775 0.2298 0.5015 0.069 Uiso 1 1 calc R U . . .
C335 C 0.1929(3) 0.3365(4) 0.4281(3) 0.0555(14) Uani 1 1 d . . . . .
H335 H 0.2130 0.3696 0.4586 0.067 Uiso 1 1 calc R U . . .
C336 C 0.1856(3) 0.3716(3) 0.3596(3) 0.0483(12) Uani 1 1 d . . . . .
H336 H 0.2018 0.4283 0.3424 0.058 Uiso 1 1 calc R U . . .
C411 C 0.3436(3) 0.6088(4) 0.0168(3) 0.0607(15) Uani 1 1 d . . . . .
C412 C 0.4238(3) 0.5857(4) 0.0299(3) 0.0683(16) Uani 1 1 d . . . . .
H412 H 0.4303 0.5334 0.0589 0.082 Uiso 1 1 calc R U . . .
C413 C 0.4937(4) 0.6345(5) 0.0032(3) 0.082(2) Uani 1 1 d . . . . .
H413 H 0.5478 0.6160 0.0134 0.098 Uiso 1 1 calc R U . . .
C414 C 0.4870(4) 0.7093(5) -0.0380(4) 0.087(2) Uani 1 1 d . . . . .
H414 H 0.5360 0.7436 -0.0573 0.104 Uiso 1 1 calc R U . . .
C415 C 0.4083(5) 0.7347(5) -0.0513(4) 0.099(2) Uani 1 1 d . . . . .
H415 H 0.4032 0.7878 -0.0795 0.119 Uiso 1 1 calc R U . . .
C416 C 0.3363(4) 0.6863(4) -0.0252(3) 0.085(2) Uani 1 1 d . . . . .
H416 H 0.2824 0.7053 -0.0357 0.101 Uiso 1 1 calc R U . . .
C421 C 0.2635(3) 0.4704(4) -0.0193(3) 0.0536(14) Uani 1 1 d . . . . .
C422 C 0.2868(3) 0.5014(4) -0.0931(3) 0.0639(16) Uani 1 1 d . . . . .
H422 H 0.2985 0.5594 -0.1079 0.077 Uiso 1 1 calc R U . . .
C423 C 0.2930(3) 0.4499(5) -0.1442(3) 0.0724(19) Uani 1 1 d . . . . .
H423 H 0.3099 0.4719 -0.1940 0.087 Uiso 1 1 calc R U . . .
C424 C 0.2751(4) 0.3679(5) -0.1240(3) 0.080(2) Uani 1 1 d . . . . .
H424 H 0.2777 0.3324 -0.1597 0.096 Uiso 1 1 calc R U . . .
C425 C 0.2528(4) 0.3349(5) -0.0513(4) 0.086(2) Uani 1 1 d . . . . .
H425 H 0.2414 0.2767 -0.0372 0.103 Uiso 1 1 calc R U . . .
C426 C 0.2472(4) 0.3861(4) -0.0001(3) 0.0707(17) Uani 1 1 d . . . . .
H426 H 0.2318 0.3630 0.0496 0.085 Uiso 1 1 calc R U . . .
C431 C 0.1592(3) 0.5961(4) 0.0402(3) 0.0550(13) Uani 1 1 d . . . . .
C432 C 0.1378(4) 0.6617(4) 0.0824(3) 0.0760(18) Uani 1 1 d . . . . .
H432 H 0.1766 0.6751 0.1112 0.091 Uiso 1 1 calc R U . . .
C433 C 0.0632(4) 0.7059(5) 0.0828(3) 0.082(2) Uani 1 1 d . . . . .
H433 H 0.0505 0.7499 0.1109 0.098 Uiso 1 1 calc R U . . .
C434 C 0.0051(4) 0.6844(5) 0.0402(4) 0.0778(19) Uani 1 1 d . . . . .
H434 H -0.0471 0.7142 0.0396 0.093 Uiso 1 1 calc R U . . .
C435 C 0.0244(4) 0.6204(4) -0.0003(3) 0.0726(18) Uani 1 1 d . . . . .
H435 H -0.0150 0.6057 -0.0280 0.087 Uiso 1 1 calc R U . . .
C436 C 0.1021(3) 0.5768(4) -0.0010(3) 0.0567(14) Uani 1 1 d . . . . .
H436 H 0.1153 0.5337 -0.0299 0.068 Uiso 1 1 calc R U . . .
C2S C 0.5002(5) 0.6202(5) 0.2046(4) 0.091(2) Uani 1 1 d . U . . .
H2SA H 0.5269 0.5923 0.1638 0.137 Uiso 1 1 calc R U . . .
H2SB H 0.4542 0.5848 0.2352 0.137 Uiso 1 1 calc R U . . .
H2SC H 0.5431 0.6296 0.2330 0.137 Uiso 1 1 calc R U . . .
C1S C 0.4657(7) 0.6984(7) 0.1779(5) 0.131(3) Uani 1 1 d . U . . .
N1S N 0.4470(8) 0.7598(6) 0.1555(6) 0.211(5) Uani 1 1 d . U . . .

loop_
_atom_site_aniso_label
_atom_site_aniso_U_11
_atom_site_aniso_U_22
_atom_site_aniso_U_33
_atom_site_aniso_U_23
_atom_site_aniso_U_13
_atom_site_aniso_U_12
Mo1 0.0346(2) 0.0234(2) 0.0318(2) 0.00304(15) 0.00080(15) 0.00099(14)
Mo2 0.0368(2) 0.0265(2) 0.0397(2) -0.00234(16) 0.00872(17) -0.00588(16)
Mo3 0.0321(2) 0.02306(19) 0.0309(2) -0.00130(15) 0.00584(15) -0.00143(14)
Mo4 0.02895(19) 0.0257(2) 0.0296(2) -0.00106(15) -0.00362(14) -0.00043(14)
O1 0.0437(17) 0.0353(18) 0.050(2) -0.0016(15) 0.0007(15) 0.0030(14)
O2 0.065(2) 0.046(2) 0.0411(19) 0.0020(16) -0.0088(16) 0.0039(17)
O3 0.072(2) 0.043(2) 0.046(2) -0.0054(16) 0.0126(17) -0.0036(17)
O4 0.0456(19) 0.048(2) 0.073(3) -0.0103(18) 0.0157(17) -0.0124(16)
O5 0.067(2) 0.0404(19) 0.0320(18) 0.0006(14) 0.0024(15) -0.0077(16)
O6 0.0446(17) 0.0295(17) 0.054(2) -0.0027(15) 0.0093(15) 0.0023(14)
O7 0.057(2) 0.050(2) 0.0352(18) -0.0012(15) -0.0126(15) 0.0029(16)
O8 0.0379(16) 0.0352(17) 0.0476(19) -0.0046(14) -0.0014(14) -0.0069(13)
O9 0.0404(16) 0.0288(16) 0.0457(19) -0.0007(14) 0.0058(14) -0.0043(13)
O10 0.0345(15) 0.0294(16) 0.0406(17) -0.0003(13) -0.0026(13) 0.0019(12)
O11 0.0308(15) 0.0370(18) 0.054(2) -0.0080(15) 0.0069(14) -0.0021(13)
O12 0.0394(16) 0.0288(15) 0.0326(16) -0.0003(13) 0.0005(13) -0.0001(12)
O13 0.0365(16) 0.0274(15) 0.0345(16) -0.0011(12) -0.0008(12) -0.0028(12)
Cu1 0.0516(4) 0.0477(4) 0.0727(5) -0.0109(3) -0.0132(3) 0.0053(3)
P1 0.0305(6) 0.0284(6) 0.0439(7) 0.0009(5) -0.0059(5) 0.0001(4)
P2 0.0344(6) 0.0350(6) 0.0463(7) -0.0027(5) -0.0061(5) 0.0021(5)
C111 0.038(2) 0.033(2) 0.048(3) 0.006(2) -0.011(2) -0.0048(19)
C112 0.041(3) 0.054(3) 0.055(3) 0.008(3) -0.012(2) -0.004(2)
C113 0.056(3) 0.072(4) 0.058(4) 0.009(3) -0.024(3) -0.017(3)
C114 0.032(3) 0.067(4) 0.089(5) 0.017(3) -0.016(3) 0.002(3)
C115 0.037(3) 0.059(4) 0.082(4) 0.000(3) -0.007(3) 0.004(2)
C116 0.039(3) 0.041(3) 0.061(3) -0.003(2) -0.006(2) 0.002(2)
C121 0.046(3) 0.028(2) 0.041(3) 0.0003(19) -0.010(2) -0.0003(19)
C122 0.047(3) 0.037(3) 0.051(3) 0.001(2) 0.001(2) -0.003(2)
C123 0.065(3) 0.038(3) 0.076(4) 0.001(3) -0.001(3) -0.018(3)
C124 0.069(4) 0.034(3) 0.075(4) -0.006(3) -0.022(3) 0.003(3)
C125 0.052(3) 0.035(3) 0.088(4) -0.003(3) -0.022(3) 0.007(2)
C126 0.039(3) 0.037(3) 0.080(4) -0.003(3) -0.016(2) 0.002(2)
C131 0.032(2) 0.044(3) 0.044(3) 0.002(2) -0.0065(19) 0.001(2)
C132 0.053(3) 0.052(3) 0.050(3) 0.011(2) -0.010(2) -0.006(2)
C133 0.054(3) 0.077(4) 0.055(4) 0.015(3) -0.009(3) -0.018(3)
C134 0.052(3) 0.082(5) 0.049(3) 0.014(3) 0.002(3) -0.006(3)
C135 0.072(4) 0.092(5) 0.057(4) -0.024(4) 0.005(3) 0.005(4)
C136 0.056(3) 0.058(3) 0.054(3) -0.006(3) 0.000(3) -0.010(3)
C211 0.057(3) 0.045(3) 0.056(3) 0.007(2) -0.006(2) -0.009(2)
C212 0.060(3) 0.060(3) 0.053(3) -0.001(3) -0.007(3) 0.003(3)
C213 0.109(5) 0.103(6) 0.060(4) 0.014(4) -0.025(4) -0.009(4)
C214 0.173(9) 0.139(8) 0.087(5) 0.070(5) -0.043(5) -0.081(6)
C215 0.208(10) 0.132(7) 0.109(6) 0.059(6) -0.052(6) -0.112(7)
C216 0.123(6) 0.087(5) 0.075(4) 0.019(4) -0.027(4) -0.052(4)
C221 0.029(2) 0.053(3) 0.059(3) -0.014(3) -0.013(2) 0.004(2)
C222 0.043(3) 0.067(4) 0.061(4) 0.001(3) -0.002(3) -0.010(3)
C223 0.050(3) 0.108(6) 0.069(4) -0.040(4) 0.013(3) -0.016(4)
C224 0.050(4) 0.148(8) 0.117(7) -0.075(6) -0.023(4) 0.023(4)
C225 0.090(5) 0.102(6) 0.104(6) -0.050(5) -0.048(4) 0.060(4)
C226 0.066(4) 0.072(4) 0.071(4) -0.014(3) -0.032(3) 0.033(3)
C231 0.044(3) 0.043(3) 0.044(3) -0.002(2) -0.002(2) -0.004(2)
C232 0.062(3) 0.051(3) 0.074(4) -0.015(3) -0.020(3) 0.003(3)
C233 0.084(5) 0.055(4) 0.087(5) -0.023(3) -0.024(4) -0.001(3)
C234 0.095(5) 0.070(4) 0.083(5) -0.028(4) 0.010(4) -0.045(4)
C235 0.053(4) 0.115(6) 0.099(5) -0.040(5) 0.010(3) -0.037(4)
C236 0.034(3) 0.067(4) 0.082(4) -0.024(3) 0.004(3) -0.011(2)
Cu2 0.0488(4) 0.0826(5) 0.0594(5) 0.0082(4) -0.0113(3) -0.0058(4)
P3 0.0295(6) 0.0597(8) 0.0375(7) 0.0078(6) -0.0052(5) -0.0048(5)
P4 0.0376(6) 0.0653(9) 0.0425(7) 0.0113(6) -0.0086(5) -0.0079(6)
N1 0.063(3) 0.069(3) 0.055(3) -0.001(3) -0.021(2) -0.006(3)
N2 0.038(2) 0.074(3) 0.050(3) 0.014(2) -0.0093(19) -0.003(2)
C1 0.069(4) 0.100(6) 0.061(4) 0.004(4) -0.013(3) -0.012(4)
C2 0.178(9) 0.127(8) 0.113(7) -0.049(6) -0.041(7) -0.031(7)
C3 0.038(3) 0.061(3) 0.058(3) 0.013(3) -0.017(2) -0.010(2)
C4 0.040(3) 0.075(4) 0.089(4) 0.010(3) -0.027(3) -0.010(3)
C311 0.033(2) 0.056(3) 0.037(3) 0.006(2) -0.0061(19) -0.005(2)
C312 0.039(3) 0.068(4) 0.046(3) 0.010(3) -0.006(2) 0.000(2)
C313 0.039(3) 0.072(4) 0.049(3) 0.015(3) -0.010(2) 0.001(2)
C314 0.035(3) 0.074(4) 0.059(3) 0.002(3) -0.007(2) 0.010(2)
C315 0.034(3) 0.084(4) 0.051(3) 0.001(3) 0.007(2) -0.001(3)
C316 0.041(3) 0.072(4) 0.040(3) 0.015(3) -0.005(2) -0.001(2)
C321 0.044(3) 0.058(3) 0.031(2) 0.009(2) -0.003(2) -0.003(2)
C322 0.054(3) 0.065(4) 0.053(3) -0.005(3) -0.009(3) 0.000(3)
C323 0.097(5) 0.073(4) 0.071(4) -0.013(4) -0.022(4) -0.003(4)
C324 0.122(6) 0.075(5) 0.052(4) -0.008(3) 0.000(4) 0.002(4)
C325 0.083(5) 0.092(5) 0.063(4) 0.006(4) -0.011(4) 0.010(4)
C326 0.067(4) 0.070(4) 0.050(3) -0.004(3) -0.001(3) 0.005(3)
C331 0.031(2) 0.056(3) 0.040(3) 0.013(2) -0.010(2) -0.004(2)
C332 0.041(3) 0.065(4) 0.050(3) 0.007(3) -0.010(2) -0.005(2)
C333 0.048(3) 0.061(3) 0.048(3) 0.015(3) -0.008(2) -0.001(2)
C334 0.038(3) 0.085(4) 0.044(3) 0.008(3) -0.009(2) 0.005(3)
C335 0.044(3) 0.079(4) 0.041(3) 0.005(3) -0.010(2) -0.011(3)
C336 0.031(2) 0.062(3) 0.050(3) 0.004(3) -0.011(2) -0.007(2)
C411 0.052(3) 0.081(4) 0.044(3) 0.015(3) -0.013(2) -0.016(3)
C412 0.061(4) 0.083(4) 0.054(4) 0.017(3) -0.013(3) -0.018(3)
C413 0.051(3) 0.117(6) 0.072(4) 0.007(4) -0.011(3) -0.034(4)
C414 0.072(4) 0.110(6) 0.074(5) -0.009(4) 0.000(4) -0.040(4)
C415 0.112(6) 0.086(5) 0.087(5) 0.031(4) -0.014(4) -0.048(5)
C416 0.084(5) 0.083(5) 0.076(5) 0.022(4) -0.014(4) -0.027(4)
C421 0.035(2) 0.077(4) 0.042(3) 0.014(3) -0.008(2) -0.008(2)
C422 0.044(3) 0.085(4) 0.051(3) 0.024(3) -0.006(2) -0.015(3)
C423 0.046(3) 0.123(6) 0.041(3) 0.003(4) -0.001(3) -0.001(4)
C424 0.065(4) 0.119(6) 0.049(4) -0.009(4) 0.006(3) -0.004(4)
C425 0.100(5) 0.084(5) 0.061(4) -0.009(4) 0.017(4) -0.011(4)
C426 0.081(4) 0.086(5) 0.035(3) 0.009(3) 0.002(3) -0.016(4)
C431 0.055(3) 0.062(4) 0.042(3) 0.015(3) -0.011(2) -0.005(3)
C432 0.078(4) 0.089(5) 0.061(4) 0.012(4) -0.032(3) 0.000(4)
C433 0.076(4) 0.102(5) 0.061(4) -0.003(4) -0.007(3) 0.032(4)
C434 0.057(4) 0.096(5) 0.067(4) 0.020(4) -0.006(3) 0.015(3)
C435 0.050(3) 0.093(5) 0.066(4) 0.024(4) -0.015(3) -0.005(3)
C436 0.041(3) 0.069(4) 0.052(3) 0.019(3) -0.009(2) -0.011(2)
C2S 0.086(5) 0.107(5) 0.079(5) -0.016(4) -0.010(4) 0.014(4)
C1S 0.176(7) 0.108(6) 0.098(5) -0.001(5) -0.017(5) 0.031(5)
N1S 0.320(11) 0.132(7) 0.163(8) 0.006(6) -0.040(7) 0.092(8)

loop_
_atom_type_symbol
_atom_type_description
_atom_type_scat_dispersion_real
_atom_type_scat_dispersion_imag
_atom_type_scat_source
C C 0.0033 0.0016 'International Tables Vol C Tables 4.2.6.8 and 6.1.1.4'
N N 0.0061 0.0033 'International Tables Vol C Tables 4.2.6.8 and 6.1.1.4'
O O 0.0106 0.0060 'International Tables Vol C Tables 4.2.6.8 and 6.1.1.4'
P P 0.1023 0.0942 'International Tables Vol C Tables 4.2.6.8 and 6.1.1.4'
Cu Cu 0.3201 1.2651 'International Tables Vol C Tables 4.2.6.8 and 6.1.1.4'
Mo Mo -1.6832 0.6857 'International Tables Vol C Tables 4.2.6.8 and 6.1.1.4'
H H 0.0000 0.0000 'International Tables Vol C Tables 4.2.6.8 and 6.1.1.4'

loop_
_geom_angle_atom_site_label_1
_geom_angle_atom_site_label_2
_geom_angle_atom_site_label_3
_geom_angle
_geom_angle_site_symmetry_1
_geom_angle_site_symmetry_3
_geom_angle_publ_flag
O1 Mo1 Mo4 132.86(10) . . ?
O1 Mo1 O9 101.07(14) . . ?
O1 Mo1 O10 98.07(13) . . ?
O1 Mo1 O12 85.93(12) . 2_666 ?
O1 Mo1 O13 158.65(13) . . ?
O2 Mo1 Mo4 86.27(12) . . ?
O2 Mo1 O1 104.51(16) . . ?
O2 Mo1 O9 102.50(15) . . ?
O2 Mo1 O10 97.52(15) . . ?
O2 Mo1 O12 165.62(13) . 2_666 ?
O2 Mo1 O13 96.08(13) . . ?
O9 Mo1 Mo4 121.53(9) . . ?
O9 Mo1 O10 147.71(12) . . ?
O9 Mo1 O12 84.78(12) . 2_666 ?
O9 Mo1 O13 79.53(11) . . ?
O10 Mo1 Mo4 34.81(8) . . ?
O10 Mo1 O12 70.86(11) . 2_666 ?
O10 Mo1 O13 73.33(11) . . ?
O12 Mo1 Mo4 79.36(7) 2_666 . ?
O13 Mo1 Mo4 42.01(7) . . ?
O13 Mo1 O12 72.83(10) . 2_666 ?
O3 Mo2 O4 105.28(17) . . ?
O3 Mo2 O8 163.22(14) . 2_666 ?
O3 Mo2 O9 97.93(15) . . ?
O3 Mo2 O11 98.30(15) . . ?
O4 Mo2 O8 91.50(14) . 2_666 ?
O4 Mo2 O9 104.77(14) . . ?
O4 Mo2 O11 105.09(15) . . ?
O9 Mo2 O8 77.18(12) . 2_666 ?
O11 Mo2 O8 77.02(12) . 2_666 ?
O11 Mo2 O9 140.66(12) . . ?
O5 Mo3 Mo4 86.20(11) . . ?
O5 Mo3 O6 104.82(16) . . ?
O5 Mo3 O10 165.55(13) . 2_666 ?
O5 Mo3 O11 101.47(15) . . ?
O5 Mo3 O12 98.35(14) . . ?
O5 Mo3 O13 94.50(13) . . ?
O6 Mo3 Mo4 132.33(10) . . ?
O6 Mo3 O10 86.92(13) . 2_666 ?
O6 Mo3 O11 101.22(14) . . ?
O6 Mo3 O12 97.56(13) . . ?
O6 Mo3 O13 159.86(13) . . ?
O10 Mo3 Mo4 79.61(7) 2_666 . ?
O11 Mo3 Mo4 122.20(9) . . ?
O11 Mo3 O10 84.08(12) . 2_666 ?
O11 Mo3 O12 148.07(12) . . ?
O11 Mo3 O13 80.06(11) . . ?
O12 Mo3 Mo4 34.82(8) . . ?
O12 Mo3 O10 71.34(11) . 2_666 ?
O12 Mo3 O13 73.62(11) . . ?
O13 Mo3 Mo4 42.14(7) . . ?
O13 Mo3 O10 73.16(10) . 2_666 ?
Mo3 Mo4 Mo1 88.681(12) . . ?
O7 Mo4 Mo1 91.76(11) . . ?
O7 Mo4 Mo3 92.17(11) . . ?
O7 Mo4 O8 105.06(16) . . ?
O7 Mo4 O10 102.51(14) . . ?
O7 Mo4 O12 102.68(14) . . ?
O7 Mo4 O13 175.54(13) . 2_666 ?
O7 Mo4 O13 100.49(14) . . ?
O8 Mo4 Mo1 133.06(10) . . ?
O8 Mo4 Mo3 132.78(10) . . ?
O8 Mo4 O10 97.10(13) . . ?
O8 Mo4 O12 96.92(13) . . ?
O8 Mo4 O13 79.40(12) . 2_666 ?
O8 Mo4 O13 154.45(13) . . ?
O10 Mo4 Mo1 36.01(8) . . ?
O10 Mo4 Mo3 121.96(8) . . ?
O10 Mo4 O13 77.02(11) . . ?
O10 Mo4 O13 76.64(11) . 2_666 ?
O12 Mo4 Mo1 122.05(9) . . ?
O12 Mo4 Mo3 35.92(8) . . ?
O12 Mo4 O10 146.76(12) . . ?
O12 Mo4 O13 77.37(11) . . ?
O12 Mo4 O13 76.55(11) . 2_666 ?
O13 Mo4 Mo1 85.02(6) 2_666 . ?
O13 Mo4 Mo1 44.73(7) . . ?
O13 Mo4 Mo3 45.01(7) . . ?
O13 Mo4 Mo3 84.68(6) 2_666 . ?
O13 Mo4 O13 75.05(11) . 2_666 ?
Mo1 O1 Cu1 144.87(18) . . ?
Mo3 O6 Cu1 143.16(17) . 2_666 ?
Mo4 O8 Mo2 122.69(15) . 2_666 ?
Mo1 O9 Mo2 119.17(15) . . ?
Mo1 O10 Mo3 105.35(12) . 2_666 ?
Mo4 O10 Mo1 109.19(13) . . ?
Mo4 O10 Mo3 110.00(12) . 2_666 ?
Mo3 O11 Mo2 118.21(15) . . ?
Mo3 O12 Mo1 105.00(12) . 2_666 ?
Mo4 O12 Mo1 109.89(12) . 2_666 ?
Mo4 O12 Mo3 109.26(13) . . ?
Mo1 O13 Mo3 163.16(14) . . ?
Mo1 O13 Mo4 97.03(10) . 2_666 ?
Mo3 O13 Mo4 96.53(10) . 2_666 ?
Mo4 O13 Mo1 93.26(10) . . ?
Mo4 O13 Mo3 92.85(10) . . ?
Mo4 O13 Mo4 104.95(11) . 2_666 ?
O1 Cu1 P1 116.54(10) . . ?
O1 Cu1 P2 106.19(10) . . ?
O6 Cu1 O1 87.69(12) 2_666 . ?
O6 Cu1 P1 106.95(10) 2_666 . ?
O6 Cu1 P2 110.68(10) 2_666 . ?
P1 Cu1 P2 123.09(5) . . ?
C111 P1 Cu1 117.23(16) . . ?
C111 P1 C131 103.7(2) . . ?
C121 P1 Cu1 110.60(15) . . ?
C121 P1 C111 104.6(2) . . ?
C121 P1 C131 106.4(2) . . ?
C131 P1 Cu1 113.35(16) . . ?
C211 P2 Cu1 113.24(18) . . ?
C211 P2 C221 103.1(2) . . ?
C211 P2 C231 105.7(2) . . ?
C221 P2 Cu1 112.46(16) . . ?
C231 P2 Cu1 115.11(16) . . ?
C231 P2 C221 106.2(2) . . ?
C112 C111 P1 122.8(4) . . ?
C116 C111 P1 117.8(4) . . ?
C116 C111 C112 119.4(4) . . ?
C111 C112 H112 120.2 . . ?
C111 C112 C113 119.7(5) . . ?
C113 C112 H112 120.2 . . ?
C112 C113 H113 120.1 . . ?
C114 C113 C112 119.7(5) . . ?
C114 C113 H113 120.1 . . ?
C113 C114 H114 119.7 . . ?
C115 C114 C113 120.6(5) . . ?
C115 C114 H114 119.7 . . ?
C114 C115 H115 120.2 . . ?
C114 C115 C116 119.6(5) . . ?
C116 C115 H115 120.2 . . ?
C111 C116 C115 121.0(5) . . ?
C111 C116 H116 119.5 . . ?
C115 C116 H116 119.5 . . ?
C122 C121 P1 122.0(3) . . ?
C122 C121 C126 119.1(4) . . ?
C126 C121 P1 118.5(3) . . ?
C121 C122 H122 119.6 . . ?
C123 C122 C121 120.8(5) . . ?
C123 C122 H122 119.6 . . ?
C122 C123 H123 119.9 . . ?
C122 C123 C124 120.2(5) . . ?
C124 C123 H123 119.9 . . ?
C123 C124 H124 120.9 . . ?
C125 C124 C123 118.3(5) . . ?
C125 C124 H124 120.9 . . ?
C124 C125 H125 118.2 . . ?
C124 C125 C126 123.5(5) . . ?
C126 C125 H125 118.2 . . ?
C121 C126 H126 121.0 . . ?
C125 C126 C121 118.1(5) . . ?
C125 C126 H126 121.0 . . ?
C132 C131 P1 116.4(4) . . ?
C136 C131 P1 123.5(4) . . ?
C136 C131 C132 120.1(5) . . ?
C131 C132 H132 120.3 . . ?
C133 C132 C131 119.4(5) . . ?
C133 C132 H132 120.3 . . ?
C132 C133 H133 119.7 . . ?
C134 C133 C132 120.6(6) . . ?
C134 C133 H133 119.7 . . ?
C133 C134 H134 119.5 . . ?
C133 C134 C135 121.0(5) . . ?
C135 C134 H134 119.5 . . ?
C134 C135 H135 120.6 . . ?
C136 C135 C134 118.7(6) . . ?
C136 C135 H135 120.6 . . ?
C131 C136 C135 120.1(5) . . ?
C131 C136 H136 119.9 . . ?
C135 C136 H136 119.9 . . ?
C212 C211 P2 123.9(4) . . ?
C212 C211 C216 119.5(5) . . ?
C216 C211 P2 116.4(4) . . ?
C211 C212 H212 120.9 . . ?
C211 C212 C213 118.1(6) . . ?
C213 C212 H212 120.9 . . ?
C212 C213 H213 118.7 . . ?
C214 C213 C212 122.6(7) . . ?
C214 C213 H213 118.7 . . ?
C213 C214 H214 120.9 . . ?
C213 C214 C215 118.2(7) . . ?
C215 C214 H214 120.9 . . ?
C214 C215 H215 118.9 . . ?
C214 C215 C216 122.3(8) . . ?
C216 C215 H215 118.9 . . ?
C211 C216 H216 120.6 . . ?
C215 C216 C211 118.7(7) . . ?
C215 C216 H216 120.6 . . ?
C222 C221 P2 116.7(4) . . ?
C226 C221 P2 124.0(4) . . ?
C226 C221 C222 118.9(5) . . ?
C221 C222 H222 119.6 . . ?
C223 C222 C221 120.9(6) . . ?
C223 C222 H222 119.6 . . ?
C222 C223 H223 120.2 . . ?
C224 C223 C222 119.6(7) . . ?
C224 C223 H223 120.2 . . ?
C223 C224 H224 120.3 . . ?
C223 C224 C225 119.4(6) . . ?
C225 C224 H224 120.3 . . ?
C224 C225 H225 119.7 . . ?
C226 C225 C224 120.6(7) . . ?
C226 C225 H225 119.7 . . ?
C221 C226 H226 119.7 . . ?
C225 C226 C221 120.6(6) . . ?
C225 C226 H226 119.7 . . ?
C232 C231 P2 116.7(4) . . ?
C232 C231 C236 119.5(5) . . ?
C236 C231 P2 123.8(4) . . ?
C231 C232 H232 119.9 . . ?
C231 C232 C233 120.2(5) . . ?
C233 C232 H232 119.9 . . ?
C232 C233 H233 119.9 . . ?
C234 C233 C232 120.2(6) . . ?
C234 C233 H233 119.9 . . ?
C233 C234 H234 119.7 . . ?
C233 C234 C235 120.5(6) . . ?
C235 C234 H234 119.7 . . ?
C234 C235 H235 119.9 . . ?
C236 C235 C234 120.3(6) . . ?
C236 C235 H235 119.9 . . ?
C231 C236 H236 120.4 . . ?
C235 C236 C231 119.2(5) . . ?
C235 C236 H236 120.4 . . ?
P3 Cu2 P4 123.72(5) . . ?
N1 Cu2 P3 110.87(14) . . ?
N1 Cu2 P4 104.45(14) . . ?
N1 Cu2 N2 96.76(19) . . ?
N2 Cu2 P3 106.69(13) . . ?
N2 Cu2 P4 111.07(12) . . ?
C311 P3 Cu2 115.95(16) . . ?
C321 P3 Cu2 112.92(15) . . ?
C321 P3 C311 105.4(2) . . ?
C321 P3 C331 102.4(2) . . ?
C331 P3 Cu2 115.55(15) . . ?
C331 P3 C311 103.1(2) . . ?
C411 P4 Cu2 115.78(17) . . ?
C421 P4 Cu2 117.91(18) . . ?
C421 P4 C411 102.2(2) . . ?
C431 P4 Cu2 111.41(17) . . ?
C431 P4 C411 105.5(3) . . ?
C431 P4 C421 102.5(2) . . ?
C1 N1 Cu2 173.0(5) . . ?
C3 N2 Cu2 170.1(5) . . ?
N1 C1 C2 176.2(8) . . ?
C1 C2 H2A 109.5 . . ?
C1 C2 H2B 109.5 . . ?
C1 C2 H2C 109.5 . . ?
H2A C2 H2B 109.5 . . ?
H2A C2 H2C 109.5 . . ?
H2B C2 H2C 109.5 . . ?
N2 C3 C4 177.7(6) . . ?
C3 C4 H4A 109.5 . . ?
C3 C4 H4B 109.5 . . ?
C3 C4 H4C 109.5 . . ?
H4A C4 H4B 109.5 . . ?
H4A C4 H4C 109.5 . . ?
H4B C4 H4C 109.5 . . ?
C312 C311 P3 118.2(3) . . ?
C316 C311 P3 122.7(4) . . ?
C316 C311 C312 119.1(4) . . ?
C311 C312 H312 120.0 . . ?
C313 C312 C311 120.0(5) . . ?
C313 C312 H312 120.0 . . ?
C312 C313 H313 119.5 . . ?
C314 C313 C312 120.9(5) . . ?
C314 C313 H313 119.5 . . ?
C313 C314 H314 120.5 . . ?
C315 C314 C313 119.1(5) . . ?
C315 C314 H314 120.5 . . ?
C314 C315 H315 119.4 . . ?
C314 C315 C316 121.1(5) . . ?
C316 C315 H315 119.4 . . ?
C311 C316 C315 119.7(5) . . ?
C311 C316 H316 120.2 . . ?
C315 C316 H316 120.2 . . ?
C322 C321 P3 124.6(4) . . ?
C322 C321 C326 118.5(5) . . ?
C326 C321 P3 116.8(4) . . ?
C321 C322 H322 119.5 . . ?
C321 C322 C323 120.9(6) . . ?
C323 C322 H322 119.5 . . ?
C322 C323 H323 120.9 . . ?
C322 C323 C324 118.2(6) . . ?
C324 C323 H323 120.9 . . ?
C323 C324 H324 119.4 . . ?
C325 C324 C323 121.2(7) . . ?
C325 C324 H324 119.4 . . ?
C324 C325 H325 120.9 . . ?
C324 C325 C326 118.2(7) . . ?
C326 C325 H325 120.9 . . ?
C321 C326 H326 118.7 . . ?
C325 C326 C321 122.7(6) . . ?
C325 C326 H326 118.7 . . ?
C332 C331 P3 122.0(4) . . ?
C332 C331 C336 119.4(4) . . ?
C336 C331 P3 118.6(4) . . ?
C331 C332 H332 120.1 . . ?
C333 C332 C331 119.9(5) . . ?
C333 C332 H332 120.1 . . ?
C332 C333 H333 120.0 . . ?
C334 C333 C332 120.1(5) . . ?
C334 C333 H333 120.0 . . ?
C333 C334 H334 120.3 . . ?
C335 C334 C333 119.5(5) . . ?
C335 C334 H334 120.3 . . ?
C334 C335 H335 119.5 . . ?
C336 C335 C334 121.0(5) . . ?
C336 C335 H335 119.5 . . ?
C331 C336 H336 119.9 . . ?
C335 C336 C331 120.1(5) . . ?
C335 C336 H336 119.9 . . ?
C412 C411 P4 119.3(4) . . ?
C412 C411 C416 117.2(5) . . ?
C416 C411 P4 123.5(4) . . ?
C411 C412 H412 118.7 . . ?
C413 C412 C411 122.6(6) . . ?
C413 C412 H412 118.7 . . ?
C412 C413 H413 119.8 . . ?
C414 C413 C412 120.4(6) . . ?
C414 C413 H413 119.8 . . ?
C413 C414 H414 120.7 . . ?
C413 C414 C415 118.6(6) . . ?
C415 C414 H414 120.7 . . ?
C414 C415 H415 118.8 . . ?
C414 C415 C416 122.4(7) . . ?
C416 C415 H415 118.8 . . ?
C411 C416 H416 120.6 . . ?
C415 C416 C411 118.8(7) . . ?
C415 C416 H416 120.6 . . ?
C422 C421 P4 123.4(5) . . ?
C426 C421 P4 119.1(4) . . ?
C426 C421 C422 117.5(6) . . ?
C421 C422 H422 119.3 . . ?
C423 C422 C421 121.3(6) . . ?
C423 C422 H422 119.3 . . ?
C422 C423 H423 120.0 . . ?
C424 C423 C422 120.0(6) . . ?
C424 C423 H423 120.0 . . ?
C423 C424 H424 119.9 . . ?
C423 C424 C425 120.2(7) . . ?
C425 C424 H424 119.9 . . ?
C424 C425 H425 120.0 . . ?
C426 C425 C424 119.9(7) . . ?
C426 C425 H425 120.0 . . ?
C421 C426 H426 119.5 . . ?
C425 C426 C421 121.0(6) . . ?
C425 C426 H426 119.5 . . ?
C432 C431 P4 117.6(4) . . ?
C436 C431 P4 123.6(5) . . ?
C436 C431 C432 118.4(5) . . ?
C431 C432 H432 118.9 . . ?
C433 C432 C431 122.1(6) . . ?
C433 C432 H432 118.9 . . ?
C432 C433 H433 120.8 . . ?
C432 C433 C434 118.4(7) . . ?
C434 C433 H433 120.8 . . ?
C433 C434 H434 119.9 . . ?
C435 C434 C433 120.2(6) . . ?
C435 C434 H434 119.9 . . ?
C434 C435 H435 119.8 . . ?
C434 C435 C436 120.5(6) . . ?
C436 C435 H435 119.8 . . ?
C431 C436 C435 120.5(6) . . ?
C431 C436 H436 119.8 . . ?
C435 C436 H436 119.8 . . ?
H2SA C2S H2SB 109.5 . . ?
H2SA C2S H2SC 109.5 . . ?
H2SB C2S H2SC 109.5 . . ?
C1S C2S H2SA 109.5 . . ?
C1S C2S H2SB 109.5 . . ?
C1S C2S H2SC 109.5 . . ?
N1S C1S C2S 173.5(15) . . ?

loop_
_geom_bond_atom_site_label_1
_geom_bond_atom_site_label_2
_geom_bond_distance
_geom_bond_site_symmetry_2
_geom_bond_publ_flag
Mo1 Mo4 3.2009(5) . ?
Mo1 O1 1.730(3) . ?
Mo1 O2 1.693(3) . ?
Mo1 O9 1.880(3) . ?
Mo1 O10 1.992(3) . ?
Mo1 O12 2.373(3) 2_666 ?
Mo1 O13 2.256(3) . ?
Mo2 O3 1.704(4) . ?
Mo2 O4 1.709(3) . ?
Mo2 O8 2.267(3) 2_666 ?
Mo2 O9 1.921(3) . ?
Mo2 O11 1.916(3) . ?
Mo3 Mo4 3.1940(5) . ?
Mo3 O5 1.702(3) . ?
Mo3 O6 1.728(3) . ?
Mo3 O10 2.357(3) 2_666 ?
Mo3 O11 1.880(3) . ?
Mo3 O12 1.985(3) . ?
Mo3 O13 2.262(3) . ?
Mo4 O7 1.695(3) . ?
Mo4 O8 1.737(3) . ?
Mo4 O10 1.935(3) . ?
Mo4 O12 1.932(3) . ?
Mo4 O13 2.457(3) 2_666 ?
Mo4 O13 2.146(3) . ?
O1 Cu1 2.082(3) . ?
O6 Cu1 2.078(3) 2_666 ?
O8 Mo2 2.267(3) 2_666 ?
O10 Mo3 2.357(3) 2_666 ?
O12 Mo1 2.373(3) 2_666 ?
O13 Mo4 2.457(3) 2_666 ?
Cu1 O6 2.078(3) 2_666 ?
Cu1 P1 2.2415(14) . ?
Cu1 P2 2.2447(13) . ?
P1 C111 1.831(4) . ?
P1 C121 1.826(4) . ?
P1 C131 1.833(5) . ?
P2 C211 1.803(5) . ?
P2 C221 1.832(5) . ?
P2 C231 1.818(5) . ?
C111 C112 1.381(7) . ?
C111 C116 1.373(6) . ?
C112 H112 0.9500 . ?
C112 C113 1.397(7) . ?
C113 H113 0.9500 . ?
C113 C114 1.372(8) . ?
C114 H114 0.9500 . ?
C114 C115 1.368(8) . ?
C115 H115 0.9500 . ?
C115 C116 1.378(7) . ?
C116 H116 0.9500 . ?
C121 C122 1.377(6) . ?
C121 C126 1.410(6) . ?
C122 H122 0.9500 . ?
C122 C123 1.376(7) . ?
C123 H123 0.9500 . ?
C123 C124 1.406(7) . ?
C124 H124 0.9500 . ?
C124 C125 1.336(7) . ?
C125 H125 0.9500 . ?
C125 C126 1.382(7) . ?
C126 H126 0.9500 . ?
C131 C132 1.400(7) . ?
C131 C136 1.366(7) . ?
C132 H132 0.9500 . ?
C132 C133 1.390(7) . ?
C133 H133 0.9500 . ?
C133 C134 1.335(8) . ?
C134 H134 0.9500 . ?
C134 C135 1.408(8) . ?
C135 H135 0.9500 . ?
C135 C136 1.395(7) . ?
C136 H136 0.9500 . ?
C211 C212 1.387(7) . ?
C211 C216 1.401(8) . ?
C212 H212 0.9500 . ?
C212 C213 1.404(8) . ?
C213 H213 0.9500 . ?
C213 C214 1.335(10) . ?
C214 H214 0.9500 . ?
C214 C215 1.368(11) . ?
C215 H215 0.9500 . ?
C215 C216 1.371(9) . ?
C216 H216 0.9500 . ?
C221 C222 1.382(7) . ?
C221 C226 1.377(7) . ?
C222 H222 0.9500 . ?
C222 C223 1.378(8) . ?
C223 H223 0.9500 . ?
C223 C224 1.375(10) . ?
C224 H224 0.9500 . ?
C224 C225 1.389(10) . ?
C225 H225 0.9500 . ?
C225 C226 1.359(8) . ?
C226 H226 0.9500 . ?
C231 C232 1.385(7) . ?
C231 C236 1.393(7) . ?
C232 H232 0.9500 . ?
C232 C233 1.412(8) . ?
C233 H233 0.9500 . ?
C233 C234 1.326(9) . ?
C234 H234 0.9500 . ?
C234 C235 1.408(9) . ?
C235 H235 0.9500 . ?
C235 C236 1.385(8) . ?
C236 H236 0.9500 . ?
Cu2 P3 2.2735(14) . ?
Cu2 P4 2.2782(14) . ?
Cu2 N1 2.032(5) . ?
Cu2 N2 2.048(4) . ?
P3 C311 1.838(4) . ?
P3 C321 1.821(5) . ?
P3 C331 1.833(4) . ?
P4 C411 1.832(5) . ?
P4 C421 1.822(6) . ?
P4 C431 1.804(5) . ?
N1 C1 1.108(8) . ?
N2 C3 1.111(6) . ?
C1 C2 1.526(11) . ?
C2 H2A 0.9800 . ?
C2 H2B 0.9800 . ?
C2 H2C 0.9800 . ?
C3 C4 1.477(7) . ?
C4 H4A 0.9800 . ?
C4 H4B 0.9800 . ?
C4 H4C 0.9800 . ?
C311 C312 1.387(6) . ?
C311 C316 1.374(6) . ?
C312 H312 0.9500 . ?
C312 C313 1.375(6) . ?
C313 H313 0.9500 . ?
C313 C314 1.374(7) . ?
C314 H314 0.9500 . ?
C314 C315 1.353(7) . ?
C315 H315 0.9500 . ?
C315 C316 1.396(6) . ?
C316 H316 0.9500 . ?
C321 C322 1.373(7) . ?
C321 C326 1.378(7) . ?
C322 H322 0.9500 . ?
C322 C323 1.382(8) . ?
C323 H323 0.9500 . ?
C323 C324 1.416(9) . ?
C324 H324 0.9500 . ?
C324 C325 1.359(9) . ?
C325 H325 0.9500 . ?
C325 C326 1.372(9) . ?
C326 H326 0.9500 . ?
C331 C332 1.392(7) . ?
C331 C336 1.392(7) . ?
C332 H332 0.9500 . ?
C332 C333 1.389(7) . ?
C333 H333 0.9500 . ?
C333 C334 1.386(7) . ?
C334 H334 0.9500 . ?
C334 C335 1.381(8) . ?
C335 H335 0.9500 . ?
C335 C336 1.366(6) . ?
C336 H336 0.9500 . ?
C411 C412 1.379(7) . ?
C411 C416 1.393(8) . ?
C412 H412 0.9500 . ?
C412 C413 1.351(8) . ?
C413 H413 0.9500 . ?
C413 C414 1.348(9) . ?
C414 H414 0.9500 . ?
C414 C415 1.366(10) . ?
C415 H415 0.9500 . ?
C415 C416 1.373(9) . ?
C416 H416 0.9500 . ?
C421 C422 1.399(7) . ?
C421 C426 1.375(8) . ?
C422 H422 0.9500 . ?
C422 C423 1.367(9) . ?
C423 H423 0.9500 . ?
C423 C424 1.345(9) . ?
C424 H424 0.9500 . ?
C424 C425 1.386(8) . ?
C425 H425 0.9500 . ?
C425 C426 1.365(8) . ?
C426 H426 0.9500 . ?
C431 C432 1.425(8) . ?
C431 C436 1.382(7) . ?
C432 H432 0.9500 . ?
C432 C433 1.369(8) . ?
C433 H433 0.9500 . ?
C433 C434 1.427(9) . ?
C434 H434 0.9500 . ?
C434 C435 1.380(9) . ?
C435 H435 0.9500 . ?
C435 C436 1.406(8) . ?
C436 H436 0.9500 . ?
C2S H2SA 0.9800 . ?
C2S H2SB 0.9800 . ?
C2S H2SC 0.9800 . ?
C2S C1S 1.424(11) . ?
C1S N1S 1.076(10) . ?

loop_
_geom_torsion_atom_site_label_1
_geom_torsion_atom_site_label_2
_geom_torsion_atom_site_label_3
_geom_torsion_atom_site_label_4
_geom_torsion
_geom_torsion_site_symmetry_1
_geom_torsion_site_symmetry_2
_geom_torsion_site_symmetry_3
_geom_torsion_site_symmetry_4
_geom_torsion_publ_flag
Mo1 Mo4 O8 Mo2 -72.0(2) . . . 2_666 ?
Mo3 Mo4 O8 Mo2 73.2(2) . . . 2_666 ?
Mo4 Mo1 O1 Cu1 22.5(4) . . . . ?
Mo4 Mo1 O9 Mo2 19.8(2) . . . . ?
Mo4 Mo3 O6 Cu1 -14.2(4) . . . 2_666 ?
Mo4 Mo3 O11 Mo2 -21.7(2) . . . . ?
O1 Mo1 O9 Mo2 178.76(17) . . . . ?
O2 Mo1 O1 Cu1 121.1(3) . . . . ?
O2 Mo1 O9 Mo2 -73.5(2) . . . . ?
O5 Mo3 O6 Cu1 -112.7(3) . . . 2_666 ?
O5 Mo3 O11 Mo2 71.0(2) . . . . ?
O6 Mo3 O11 Mo2 178.82(17) . . . . ?
O7 Mo4 O8 Mo2 -179.20(16) . . . 2_666 ?
O9 Mo1 O1 Cu1 -132.7(3) . . . . ?
O10 Mo1 O1 Cu1 21.1(3) . . . . ?
O10 Mo1 O9 Mo2 53.5(3) . . . . ?
O10 Mo3 O6 Cu1 58.7(3) 2_666 . . 2_666 ?
O10 Mo3 O11 Mo2 -95.51(17) 2_666 . . . ?
O10 Mo4 O8 Mo2 -74.15(18) . . . 2_666 ?
O11 Mo3 O6 Cu1 142.1(3) . . . 2_666 ?
O12 Mo1 O1 Cu1 -48.9(3) 2_666 . . . ?
O12 Mo1 O9 Mo2 93.95(17) 2_666 . . . ?
O12 Mo3 O6 Cu1 -12.0(3) . . . 2_666 ?
O12 Mo3 O11 Mo2 -56.3(3) . . . . ?
O12 Mo4 O8 Mo2 75.63(18) . . . 2_666 ?
O13 Mo1 O1 Cu1 -43.2(6) . . . . ?
O13 Mo1 O9 Mo2 20.49(16) . . . . ?
O13 Mo3 O6 Cu1 50.4(6) . . . 2_666 ?
O13 Mo3 O11 Mo2 -21.63(16) . . . . ?
O13 Mo4 O8 Mo2 0.76(15) 2_666 . . 2_666 ?
O13 Mo4 O8 Mo2 0.5(4) . . . 2_666 ?
Cu1 P1 C111 C112 -167.8(3) . . . . ?
Cu1 P1 C111 C116 9.9(4) . . . . ?
Cu1 P1 C121 C122 -99.4(4) . . . . ?
Cu1 P1 C121 C126 72.6(4) . . . . ?
Cu1 P1 C131 C132 32.2(4) . . . . ?
Cu1 P1 C131 C136 -146.4(4) . . . . ?
Cu1 P2 C211 C212 144.4(4) . . . . ?
Cu1 P2 C211 C216 -39.9(6) . . . . ?
Cu1 P2 C221 C222 -45.4(4) . . . . ?
Cu1 P2 C221 C226 126.6(4) . . . . ?
Cu1 P2 C231 C232 -24.7(5) . . . . ?
Cu1 P2 C231 C236 155.0(4) . . . . ?
P1 C111 C112 C113 178.4(4) . . . . ?
P1 C111 C116 C115 -178.8(4) . . . . ?
P1 C121 C122 C123 169.9(4) . . . . ?
P1 C121 C126 C125 -171.3(4) . . . . ?
P1 C131 C132 C133 -178.8(4) . . . . ?
P1 C131 C136 C135 178.6(4) . . . . ?
P2 C211 C212 C213 177.0(5) . . . . ?
P2 C211 C216 C215 -175.8(7) . . . . ?
P2 C221 C222 C223 170.9(4) . . . . ?
P2 C221 C226 C225 -171.0(5) . . . . ?
P2 C231 C232 C233 -177.3(5) . . . . ?
P2 C231 C236 C235 177.5(5) . . . . ?
C111 P1 C121 C122 27.7(4) . . . . ?
C111 P1 C121 C126 -160.3(4) . . . . ?
C111 P1 C131 C132 -96.0(4) . . . . ?
C111 P1 C131 C136 85.4(4) . . . . ?
C111 C112 C113 C114 -0.1(8) . . . . ?
C112 C111 C116 C115 -1.0(7) . . . . ?
C112 C113 C114 C115 -0.4(8) . . . . ?
C113 C114 C115 C116 0.2(9) . . . . ?
C114 C115 C116 C111 0.5(8) . . . . ?
C116 C111 C112 C113 0.8(7) . . . . ?
C121 P1 C111 C112 69.3(4) . . . . ?
C121 P1 C111 C116 -113.0(4) . . . . ?
C121 P1 C131 C132 153.9(3) . . . . ?
C121 P1 C131 C136 -24.6(5) . . . . ?
C121 C122 C123 C124 0.9(8) . . . . ?
C122 C121 C126 C125 1.0(7) . . . . ?
C122 C123 C124 C125 1.3(9) . . . . ?
C123 C124 C125 C126 -2.5(9) . . . . ?
C124 C125 C126 C121 1.4(9) . . . . ?
C126 C121 C122 C123 -2.0(8) . . . . ?
C131 P1 C111 C112 -42.0(4) . . . . ?
C131 P1 C111 C116 135.7(4) . . . . ?
C131 P1 C121 C122 137.1(4) . . . . ?
C131 P1 C121 C126 -50.9(4) . . . . ?
C131 C132 C133 C134 0.0(8) . . . . ?
C132 C131 C136 C135 0.1(8) . . . . ?
C132 C133 C134 C135 0.4(9) . . . . ?
C133 C134 C135 C136 -0.5(9) . . . . ?
C134 C135 C136 C131 0.3(9) . . . . ?
C136 C131 C132 C133 -0.2(7) . . . . ?
C211 P2 C221 C222 -167.8(4) . . . . ?
C211 P2 C221 C226 4.3(5) . . . . ?
C211 P2 C231 C232 101.1(4) . . . . ?
C211 P2 C231 C236 -79.2(5) . . . . ?
C211 C212 C213 C214 2.3(12) . . . . ?
C212 C211 C216 C215 0.1(12) . . . . ?
C212 C213 C214 C215 -7.5(16) . . . . ?
C213 C214 C215 C216 9.2(18) . . . . ?
C214 C215 C216 C211 -5.5(16) . . . . ?
C216 C211 C212 C213 1.5(9) . . . . ?
C221 P2 C211 C212 -93.8(5) . . . . ?
C221 P2 C211 C216 81.9(5) . . . . ?
C221 P2 C231 C232 -149.8(4) . . . . ?
C221 P2 C231 C236 29.9(5) . . . . ?
C221 C222 C223 C224 2.7(9) . . . . ?
C222 C221 C226 C225 0.9(8) . . . . ?
C222 C223 C224 C225 -3.0(10) . . . . ?
C223 C224 C225 C226 2.4(11) . . . . ?
C224 C225 C226 C221 -1.3(10) . . . . ?
C226 C221 C222 C223 -1.6(8) . . . . ?
C231 P2 C211 C212 17.5(5) . . . . ?
C231 P2 C211 C216 -166.8(5) . . . . ?
C231 P2 C221 C222 81.3(4) . . . . ?
C231 P2 C221 C226 -106.6(5) . . . . ?
C231 C232 C233 C234 -1.8(10) . . . . ?
C232 C231 C236 C235 -2.8(8) . . . . ?
C232 C233 C234 C235 0.4(11) . . . . ?
C233 C234 C235 C236 -0.2(11) . . . . ?
C234 C235 C236 C231 1.4(10) . . . . ?
C236 C231 C232 C233 3.0(8) . . . . ?
Cu2 P3 C311 C312 42.7(5) . . . . ?
Cu2 P3 C311 C316 -135.8(4) . . . . ?
Cu2 P3 C321 C322 -121.5(4) . . . . ?
Cu2 P3 C321 C326 56.0(4) . . . . ?
Cu2 P3 C331 C332 -144.7(3) . . . . ?
Cu2 P3 C331 C336 36.2(4) . . . . ?
Cu2 P4 C411 C412 44.5(6) . . . . ?
Cu2 P4 C411 C416 -138.1(5) . . . . ?
Cu2 P4 C421 C422 -166.6(3) . . . . ?
Cu2 P4 C421 C426 13.4(5) . . . . ?
Cu2 P4 C431 C432 59.9(5) . . . . ?
Cu2 P4 C431 C436 -113.2(4) . . . . ?
P3 C311 C312 C313 179.4(4) . . . . ?
P3 C311 C316 C315 178.3(4) . . . . ?
P3 C321 C322 C323 177.5(4) . . . . ?
P3 C321 C326 C325 178.2(5) . . . . ?
P3 C331 C332 C333 -178.9(4) . . . . ?
P3 C331 C336 C335 178.0(4) . . . . ?
P4 C411 C412 C413 176.8(5) . . . . ?
P4 C411 C416 C415 -177.1(5) . . . . ?
P4 C421 C422 C423 -179.9(4) . . . . ?
P4 C421 C426 C425 179.4(5) . . . . ?
P4 C431 C432 C433 -173.9(5) . . . . ?
P4 C431 C436 C435 172.3(4) . . . . ?
C311 P3 C321 C322 6.1(5) . . . . ?
C311 P3 C321 C326 -176.5(4) . . . . ?
C311 P3 C331 C332 87.8(4) . . . . ?
C311 P3 C331 C336 -91.3(4) . . . . ?
C311 C312 C313 C314 3.4(9) . . . . ?
C312 C311 C316 C315 -0.2(8) . . . . ?
C312 C313 C314 C315 -2.6(9) . . . . ?
C313 C314 C315 C316 0.4(9) . . . . ?
C314 C315 C316 C311 1.0(9) . . . . ?
C316 C311 C312 C313 -1.9(8) . . . . ?
C321 P3 C311 C312 -83.0(4) . . . . ?
C321 P3 C311 C316 98.5(5) . . . . ?
C321 P3 C331 C332 -21.5(4) . . . . ?
C321 P3 C331 C336 159.4(4) . . . . ?
C321 C322 C323 C324 3.5(9) . . . . ?
C322 C321 C326 C325 -4.2(8) . . . . ?
C322 C323 C324 C325 -3.5(10) . . . . ?
C323 C324 C325 C326 -0.2(10) . . . . ?
C324 C325 C326 C321 4.2(9) . . . . ?
C326 C321 C322 C323 0.1(8) . . . . ?
C331 P3 C311 C312 170.0(4) . . . . ?
C331 P3 C311 C316 -8.5(5) . . . . ?
C331 P3 C321 C322 113.7(4) . . . . ?
C331 P3 C321 C326 -68.9(4) . . . . ?
C331 C332 C333 C334 0.4(7) . . . . ?
C332 C331 C336 C335 -1.1(7) . . . . ?
C332 C333 C334 C335 -0.2(7) . . . . ?
C333 C334 C335 C336 -0.8(8) . . . . ?
C334 C335 C336 C331 1.4(7) . . . . ?
C336 C331 C332 C333 0.2(7) . . . . ?
C411 P4 C421 C422 -38.4(5) . . . . ?
C411 P4 C421 C426 141.6(4) . . . . ?
C411 P4 C431 C432 -66.5(5) . . . . ?
C411 P4 C431 C436 120.5(5) . . . . ?
C411 C412 C413 C414 0.3(11) . . . . ?
C412 C411 C416 C415 0.3(10) . . . . ?
C412 C413 C414 C415 0.6(11) . . . . ?
C413 C414 C415 C416 -1.1(12) . . . . ?
C414 C415 C416 C411 0.6(12) . . . . ?
C416 C411 C412 C413 -0.8(10) . . . . ?
C421 P4 C411 C412 -85.0(5) . . . . ?
C421 P4 C411 C416 92.4(6) . . . . ?
C421 P4 C431 C432 -173.1(4) . . . . ?
C421 P4 C431 C436 13.8(5) . . . . ?
C421 C422 C423 C424 1.2(9) . . . . ?
C422 C421 C426 C425 -0.6(9) . . . . ?
C422 C423 C424 C425 -1.9(10) . . . . ?
C423 C424 C425 C426 1.4(10) . . . . ?
C424 C425 C426 C421 -0.1(10) . . . . ?
C426 C421 C422 C423 0.1(8) . . . . ?
C431 P4 C411 C412 168.2(5) . . . . ?
C431 P4 C411 C416 -14.4(6) . . . . ?
C431 P4 C421 C422 70.7(4) . . . . ?
C431 P4 C421 C426 -109.3(5) . . . . ?
C431 C432 C433 C434 0.8(10) . . . . ?
C432 C431 C436 C435 -0.7(8) . . . . ?
C432 C433 C434 C435 -0.1(10) . . . . ?
C433 C434 C435 C436 -1.1(9) . . . . ?
C434 C435 C436 C431 1.5(8) . . . . ?
C436 C431 C432 C433 -0.4(9) . . . . ?

loop_
_smtbx_masks_void_nr
_smtbx_masks_void_average_x
_smtbx_masks_void_average_y
_smtbx_masks_void_average_z
_smtbx_masks_void_volume
_smtbx_masks_void_count_electrons
_smtbx_masks_void_content
1 -0.908 0.000 0.000 1243.9 228.3 ?
